data_7133710
loop_
_publ_author_name
'Mahawar, Pritam'
'Rajeshkumar, Thayalan'
'Spaniol, Thomas P.'
'Maron, Laurent'
'Okuda, Jun'

_publ_section_title
;
 Hypervalent zinc(I) complexes with an <i>NNNN</i>-macrocycle: C-H bond
 activation across the zinc(I)-zinc(I) bond.
;
_journal_issue 80
_journal_name_full 'Chemical communications (Cambridge, England)'
_journal_page_first 11359
_journal_page_last 11362
_journal_paper_doi 10.1039/d4cc04266b
_journal_volume 60
_journal_year 2024
_chemical_formula_moiety '2(C32 H36 B), 2(C20 H33 N4 Zn), C4 H8 O'
_chemical_formula_sum 'C108 H146 B2 N8 O Zn2'
_chemical_formula_weight 1724.68
_space_group_crystal_system monoclinic
_space_group_IT_number 14
_space_group_name_Hall '-P 2ybc'
_space_group_name_H-M_alt 'P 1 21/c 1'
_atom_sites_solution_hydrogens geom
_atom_sites_solution_primary dual
_audit_creation_date 2024-08-15
_audit_creation_method
;
Olex2 1.5
(compiled 2023.03.06 svn.rbb2c1857 for OlexSys, GUI svn.r6748)
;
_audit_update_record
;
2024-08-19 deposited with the CCDC.	2024-09-11 downloaded from the CCDC.
;
_cell_angle_alpha 90
_cell_angle_beta 105.899(14)
_cell_angle_gamma 90
_cell_formula_units_Z 2
_cell_length_a 11.617(2)
_cell_length_b 23.399(3)
_cell_length_c 18.517(3)
_cell_measurement_reflns_used 3649
_cell_measurement_temperature 100
_cell_measurement_theta_max 30.04
_cell_measurement_theta_min 3.98
_cell_volume 4840.9(13)
_computing_molecular_graphics 'Olex2 1.5 (Dolomanov et al., 2009)'
_computing_publication_material 'Olex2 1.5 (Dolomanov et al., 2009)'
_computing_structure_refinement 'SHELXL 2019/3 (Sheldrick, 2015)'
_computing_structure_solution 'SHELXT 2018/2 (Sheldrick, 2018)'
_diffrn_ambient_temperature 100
_diffrn_detector Pilatus200K
_diffrn_detector_area_resol_mean 5.81
_diffrn_detector_type 'DECTRIS PILATUS 200K'
_diffrn_measured_fraction_theta_full 0.996
_diffrn_measured_fraction_theta_max 0.985
_diffrn_measurement_details
;
 3330 frames, detector distance = 60 mm
;
_diffrn_measurement_device 'Eulerian 4-circle diffractometer'
_diffrn_measurement_device_type 'STOE STADIVARI'
_diffrn_measurement_method 'rotation method, \w scans'
_diffrn_radiation_collimation '0.5 mm diameter'
_diffrn_radiation_monochromator 'Graded multilayer mirror'
_diffrn_radiation_polarisn_norm 270
_diffrn_radiation_probe x-ray
_diffrn_radiation_type 'Cu K\a'
_diffrn_radiation_wavelength 1.54178
_diffrn_reflns_av_R_equivalents 0.0433
_diffrn_reflns_av_unetI/netI 0.0335
_diffrn_reflns_Laue_measured_fraction_full 0.996
_diffrn_reflns_Laue_measured_fraction_max 0.985
_diffrn_reflns_limit_h_max 14
_diffrn_reflns_limit_h_min -14
_diffrn_reflns_limit_k_max 21
_diffrn_reflns_limit_k_min -28
_diffrn_reflns_limit_l_max 16
_diffrn_reflns_limit_l_min -22
_diffrn_reflns_number 58053
_diffrn_reflns_point_group_measured_fraction_full 0.996
_diffrn_reflns_point_group_measured_fraction_max 0.985
_diffrn_reflns_theta_full 67.679
_diffrn_reflns_theta_max 70.874
_diffrn_reflns_theta_min 3.956
_diffrn_source 'GeniX 3D HF Cu'
_diffrn_source_current 0.600
_diffrn_source_power 0.030
_diffrn_source_voltage 50
_exptl_absorpt_coefficient_mu 0.998
_exptl_absorpt_correction_T_max 0.8066
_exptl_absorpt_correction_T_min 0.6184
_exptl_absorpt_correction_type multi-scan
_exptl_absorpt_process_details
;
STOE LANA, absorption correction by scaling of reflection intensities.
J. Koziskova, F. Hahn, J. Richter, J. Kozisek, "Comparison of different
absorption corrections on the model structure of tetrakis(\m~2~-acetato)-
diaqua-di-copper(II)", Acta Chimica Slovaca, vol. 9, no. 2, 2016, pp. 136 - 140.
Afterwards a spherical absorption correction was performed within STOE LANA.
;
_exptl_crystal_colour yellow
_exptl_crystal_colour_primary yellow
_exptl_crystal_density_diffrn 1.183
_exptl_crystal_description block
_exptl_crystal_F_000 1856
_exptl_crystal_size_max 0.25
_exptl_crystal_size_mid 0.1
_exptl_crystal_size_min 0.09
_refine_diff_density_max 0.426
_refine_diff_density_min -0.360
_refine_diff_density_rms 0.044
_refine_ls_extinction_method none
_refine_ls_goodness_of_fit_ref 0.980
_refine_ls_hydrogen_treatment constr
_refine_ls_matrix_type full
_refine_ls_number_parameters 580
_refine_ls_number_reflns 9198
_refine_ls_number_restraints 0
_refine_ls_restrained_S_all 0.980
_refine_ls_R_factor_all 0.0460
_refine_ls_R_factor_gt 0.0336
_refine_ls_shift/su_max 0.001
_refine_ls_shift/su_mean 0.000
_refine_ls_structure_factor_coef Fsqd
_refine_ls_weighting_details 'w=1/[\s^2^(Fo^2^)+(0.0572P)^2^] where P=(Fo^2^+2Fc^2^)/3'
_refine_ls_weighting_scheme calc
_refine_ls_wR_factor_gt 0.0849
_refine_ls_wR_factor_ref 0.0893
_reflns_Friedel_coverage 0.000
_reflns_number_gt 7236
_reflns_number_total 9198
_reflns_threshold_expression 'I > 2\s(I)'
_cod_data_source_file d4cc04266b2.cif
_cod_data_source_block 3
_cod_depositor_comments 'Adding full bibliography for 7133709--7133712.cif.'
_cod_database_code 7133710
_shelx_shelxl_version_number 2019/3
_shelx_space_group_comment
;
The symmetry employed for this shelxl refinement is uniquely defined
by the following loop, which should always be used as a source of
symmetry information in preference to the above space-group names.
They are only intended as comments.
;
_shelx_estimated_absorpt_t_max 0.916
_shelx_estimated_absorpt_t_min 0.788
_olex2_refinement_description
;
1. Fixed Uiso
 At 1.2 times of:
  All C(H) groups, All C(H,H) groups
 At 1.5 times of:
  All C(H,H,H) groups
2. Others
 Fixed Sof: O1(0.5) C53(0.5) H53A(0.5) H53B(0.5) C54(0.5) H54A(0.5) H54B(0.5)
 C55(0.5) H55A(0.5) H55B(0.5) C56(0.5) H56A(0.5) H56B(0.5)
3.a Secondary CH2 refined with riding coordinates:
 C9(H9A,H9B), C10(H10A,H10B), C11(H11A,H11B), C12(H12A,H12B), C13(H13A,H13B),
 C14(H14A,H14B), C15(H15A,H15B), C16(H16A,H16B), C53(H53A,H53B), C54(H54A,H54B),
  C55(H55A,H55B), C56(H56A,H56B)
3.b Aromatic/amide H refined with riding coordinates:
 C4(H4), C5(H5), C6(H6), C7(H7), C8(H8), C22(H22), C24(H24), C26(H26),
 C30(H30), C32(H32), C34(H34), C38(H38), C40(H40), C42(H42), C46(H46), C48(H48),
  C50(H50)
3.c Idealised Me refined as rotating group:
 C17(H17A,H17B,H17C), C18(H18A,H18B,H18C), C19(H19A,H19B,H19C), C20(H20A,H20B,
 H20C), C27(H27A,H27B,H27C), C28(H28A,H28B,H28C), C35(H35A,H35B,H35C), C36(H36A,
 H36B,H36C), C43(H43A,H43B,H43C), C44(H44A,H44B,H44C), C51(H51A,H51B,H51C),
 C52(H52A,H52B,H52C)
;
_olex2_submission_special_instructions 'No special instructions were received'

loop_
_space_group_symop_operation_xyz
'x, y, z'
'-x, y+1/2, -z+1/2'
'-x, -y, -z'
'x, -y-1/2, z-1/2'

loop_
_atom_site_label
_atom_site_type_symbol
_atom_site_fract_x
_atom_site_fract_y
_atom_site_fract_z
_atom_site_U_iso_or_equiv
_atom_site_adp_type
_atom_site_occupancy
_atom_site_site_symmetry_order
_atom_site_calc_flag
_atom_site_refinement_flags_posn
_atom_site_refinement_flags_adp
_atom_site_refinement_flags_occupancy
_atom_site_disorder_assembly
_atom_site_disorder_group
Zn1 Zn 0.02439(2) 0.86151(2) 0.50681(2) 0.02335(7) Uani 1 1 d . . . . .
N1 N -0.10644(12) 0.86501(6) 0.39408(8) 0.0294(3) Uani 1 1 d . . . . .
N2 N -0.06941(12) 0.78018(6) 0.50879(7) 0.0253(3) Uani 1 1 d . . . . .
N3 N 0.18111(12) 0.80702(6) 0.55530(7) 0.0267(3) Uani 1 1 d . . . . .
N4 N 0.14255(12) 0.89223(6) 0.44151(8) 0.0283(3) Uani 1 1 d . . . . .
C1 C -0.00703(15) 0.91157(7) 0.58368(10) 0.0309(3) Uani 1 1 d . . . . .
C2 C -0.02279(16) 0.93194(7) 0.64012(10) 0.0319(4) Uani 1 1 d . . . . .
C3 C -0.04162(17) 0.95515(7) 0.70812(10) 0.0319(4) Uani 1 1 d . . . . .
C4 C 0.05545(18) 0.97569(8) 0.76499(10) 0.0370(4) Uani 1 1 d . . . . .
H4 H 0.133955 0.973923 0.758904 0.044 Uiso 1 1 calc R U . . .
C5 C 0.0376(2) 0.99853(9) 0.82994(11) 0.0443(5) Uani 1 1 d . . . . .
H5 H 0.103828 1.012989 0.867833 0.053 Uiso 1 1 calc R U . . .
C6 C -0.0760(2) 1.00048(9) 0.84016(12) 0.0474(5) Uani 1 1 d . . . . .
H6 H -0.087914 1.016182 0.884877 0.057 Uiso 1 1 calc R U . . .
C7 C -0.1717(2) 0.97947(9) 0.78493(14) 0.0510(5) Uani 1 1 d . . . . .
H7 H -0.249549 0.979889 0.792259 0.061 Uiso 1 1 calc R U . . .
C8 C -0.15533(19) 0.95771(8) 0.71869(12) 0.0423(4) Uani 1 1 d . . . . .
H8 H -0.222312 0.944484 0.680361 0.051 Uiso 1 1 calc R U . . .
C9 C -0.18626(15) 0.81431(8) 0.38495(9) 0.0324(4) Uani 1 1 d . . . . .
H9A H -0.214098 0.803845 0.331157 0.039 Uiso 1 1 calc R U . . .
H9B H -0.257379 0.823834 0.402260 0.039 Uiso 1 1 calc R U . . .
C10 C -0.12144(15) 0.76411(7) 0.42949(9) 0.0303(3) Uani 1 1 d . . . . .
H10A H -0.178100 0.732023 0.426471 0.036 Uiso 1 1 calc R U . . .
H10B H -0.057005 0.751184 0.407700 0.036 Uiso 1 1 calc R U . . .
C11 C 0.01948(15) 0.73677(7) 0.54780(9) 0.0292(3) Uani 1 1 d . . . . .
H11A H -0.008741 0.698191 0.529079 0.035 Uiso 1 1 calc R U . . .
H11B H 0.027104 0.737895 0.602353 0.035 Uiso 1 1 calc R U . . .
C12 C 0.14108(15) 0.74799(7) 0.53445(9) 0.0285(3) Uani 1 1 d . . . . .
H12A H 0.200488 0.720833 0.564548 0.034 Uiso 1 1 calc R U . . .
H12B H 0.135876 0.741598 0.480795 0.034 Uiso 1 1 calc R U . . .
C13 C 0.27877(14) 0.82255(8) 0.52096(10) 0.0314(4) Uani 1 1 d . . . . .
H13A H 0.329031 0.788570 0.519853 0.038 Uiso 1 1 calc R U . . .
H13B H 0.330143 0.852322 0.551747 0.038 Uiso 1 1 calc R U . . .
C14 C 0.22669(15) 0.84459(7) 0.44190(10) 0.0306(3) Uani 1 1 d . . . . .
H14A H 0.292121 0.858004 0.421319 0.037 Uiso 1 1 calc R U . . .
H14B H 0.184080 0.813249 0.409498 0.037 Uiso 1 1 calc R U . . .
C15 C 0.07057(16) 0.90395(8) 0.36321(10) 0.0337(4) Uani 1 1 d . . . . .
H15A H 0.121783 0.899797 0.328701 0.040 Uiso 1 1 calc R U . . .
H15B H 0.040526 0.943740 0.359510 0.040 Uiso 1 1 calc R U . . .
C16 C -0.03384(16) 0.86315(8) 0.34023(9) 0.0330(4) Uani 1 1 d . . . . .
H16A H -0.084305 0.873518 0.289607 0.040 Uiso 1 1 calc R U . . .
H16B H -0.003681 0.823826 0.337810 0.040 Uiso 1 1 calc R U . . .
C17 C -0.17890(17) 0.91797(8) 0.38382(11) 0.0400(4) Uani 1 1 d . . . . .
H17A H -0.223522 0.919554 0.421670 0.060 Uiso 1 1 calc R U . . .
H17B H -0.235164 0.918158 0.333548 0.060 Uiso 1 1 calc R U . . .
H17C H -0.125962 0.951253 0.389450 0.060 Uiso 1 1 calc R U . . .
C18 C -0.16449(14) 0.78610(7) 0.54754(9) 0.0293(3) Uani 1 1 d . . . . .
H18A H -0.128561 0.796955 0.600008 0.044 Uiso 1 1 calc R U . . .
H18B H -0.206579 0.749599 0.545704 0.044 Uiso 1 1 calc R U . . .
H18C H -0.221307 0.815651 0.522590 0.044 Uiso 1 1 calc R U . . .
C19 C 0.22277(16) 0.81356(8) 0.63772(9) 0.0353(4) Uani 1 1 d . . . . .
H19A H 0.241390 0.853808 0.650285 0.053 Uiso 1 1 calc R U . . .
H19B H 0.294758 0.790358 0.657507 0.053 Uiso 1 1 calc R U . . .
H19C H 0.159798 0.800842 0.660055 0.053 Uiso 1 1 calc R U . . .
C20 C 0.20828(17) 0.94427(8) 0.47429(11) 0.0383(4) Uani 1 1 d . . . . .
H20A H 0.151627 0.975823 0.471087 0.057 Uiso 1 1 calc R U . . .
H20B H 0.266104 0.954298 0.446506 0.057 Uiso 1 1 calc R U . . .
H20C H 0.250727 0.937222 0.527035 0.057 Uiso 1 1 calc R U . . .
O1 O 0.3634(4) 0.4987(2) 0.4947(3) 0.0979(18) Uani 0.5 1 d . . P A -1
C53 C 0.4713(8) 0.5169(3) 0.5528(6) 0.084(3) Uani 0.5 1 d . . P A -1
H53A H 0.470403 0.558849 0.559121 0.100 Uiso 0.5 1 calc R U P A -1
H53B H 0.472376 0.498891 0.601421 0.100 Uiso 0.5 1 calc R U P A -1
C54 C 0.5705(9) 0.5012(5) 0.5326(5) 0.091(4) Uani 0.5 1 d . . P A -1
H54A H 0.591048 0.460790 0.545677 0.109 Uiso 0.5 1 calc R U P A -1
H54B H 0.639573 0.525555 0.557683 0.109 Uiso 0.5 1 calc R U P A -1
C55 C 0.5355(7) 0.5101(3) 0.4451(5) 0.071(2) Uani 0.5 1 d . . P A -1
H55A H 0.557353 0.548577 0.430937 0.086 Uiso 0.5 1 calc R U P A -1
H55B H 0.570453 0.480467 0.419302 0.086 Uiso 0.5 1 calc R U P A -1
C56 C 0.4019(10) 0.5031(4) 0.4312(6) 0.086(4) Uani 0.5 1 d . . P A -1
H56A H 0.361556 0.536206 0.401548 0.103 Uiso 0.5 1 calc R U P A -1
H56B H 0.376468 0.468394 0.400330 0.103 Uiso 0.5 1 calc R U P A -1
C21 C 0.31621(14) 0.68969(6) 0.39221(8) 0.0227(3) Uani 1 1 d . . . . .
C22 C 0.21381(14) 0.70952(7) 0.33768(8) 0.0239(3) Uani 1 1 d . . . . .
H22 H 0.223832 0.738183 0.303573 0.029 Uiso 1 1 calc R U . . .
C23 C 0.09893(14) 0.68919(7) 0.33137(9) 0.0255(3) Uani 1 1 d . . . . .
C24 C 0.08178(15) 0.64906(7) 0.38323(9) 0.0277(3) Uani 1 1 d . . . . .
H24 H 0.003813 0.634832 0.379618 0.033 Uiso 1 1 calc R U . . .
C25 C 0.17893(15) 0.62990(7) 0.44020(9) 0.0265(3) Uani 1 1 d . . . . .
C26 C 0.29356(14) 0.64969(6) 0.44291(9) 0.0247(3) Uani 1 1 d . . . . .
H26 H 0.359441 0.635279 0.481068 0.030 Uiso 1 1 calc R U . . .
C27 C -0.00591(15) 0.70701(8) 0.26682(9) 0.0313(3) Uani 1 1 d . . . . .
H27A H 0.012381 0.743427 0.246265 0.047 Uiso 1 1 calc R U . . .
H27B H -0.077251 0.711466 0.284836 0.047 Uiso 1 1 calc R U . . .
H27C H -0.020782 0.677694 0.227555 0.047 Uiso 1 1 calc R U . . .
C28 C 0.16109(16) 0.58854(8) 0.49897(10) 0.0329(4) Uani 1 1 d . . . . .
H28A H 0.154838 0.609850 0.543300 0.049 Uiso 1 1 calc R U . . .
H28B H 0.229401 0.562342 0.513204 0.049 Uiso 1 1 calc R U . . .
H28C H 0.087474 0.566629 0.478483 0.049 Uiso 1 1 calc R U . . .
C29 C 0.46232(13) 0.77559(6) 0.37395(9) 0.0226(3) Uani 1 1 d . . . . .
C30 C 0.51521(13) 0.81366(7) 0.43167(9) 0.0234(3) Uani 1 1 d . . . . .
H30 H 0.552726 0.798561 0.480027 0.028 Uiso 1 1 calc R U . . .
C31 C 0.51558(14) 0.87290(7) 0.42169(9) 0.0265(3) Uani 1 1 d . . . . .
C32 C 0.46122(15) 0.89540(7) 0.35103(10) 0.0289(3) Uani 1 1 d . . . . .
H32 H 0.460085 0.935599 0.343665 0.035 Uiso 1 1 calc R U . . .
C33 C 0.40836(15) 0.85958(7) 0.29089(9) 0.0297(3) Uani 1 1 d . . . . .
C34 C 0.41132(14) 0.80094(7) 0.30358(9) 0.0262(3) Uani 1 1 d . . . . .
H34 H 0.376851 0.776575 0.262274 0.031 Uiso 1 1 calc R U . . .
C35 C 0.56930(16) 0.91250(8) 0.48649(10) 0.0346(4) Uani 1 1 d . . . . .
H35A H 0.572617 0.951390 0.467518 0.052 Uiso 1 1 calc R U . . .
H35B H 0.650400 0.899651 0.512384 0.052 Uiso 1 1 calc R U . . .
H35C H 0.519768 0.912175 0.521655 0.052 Uiso 1 1 calc R U . . .
C36 C 0.34706(19) 0.88370(8) 0.21416(11) 0.0412(4) Uani 1 1 d . . . . .
H36A H 0.265859 0.895927 0.212910 0.062 Uiso 1 1 calc R U . . .
H36B H 0.343051 0.854249 0.175915 0.062 Uiso 1 1 calc R U . . .
H36C H 0.392588 0.916534 0.203958 0.062 Uiso 1 1 calc R U . . .
C37 C 0.55679(14) 0.68252(6) 0.45899(8) 0.0232(3) Uani 1 1 d . . . . .
C38 C 0.65539(14) 0.65105(7) 0.45148(9) 0.0260(3) Uani 1 1 d . . . . .
H38 H 0.663021 0.644610 0.402351 0.031 Uiso 1 1 calc R U . . .
C39 C 0.74336(15) 0.62855(7) 0.51233(10) 0.0289(3) Uani 1 1 d . . . . .
C40 C 0.73203(15) 0.63718(7) 0.58413(9) 0.0300(3) Uani 1 1 d . . . . .
H40 H 0.790905 0.622210 0.626061 0.036 Uiso 1 1 calc R U . . .
C41 C 0.63548(15) 0.66750(7) 0.59552(9) 0.0282(3) Uani 1 1 d . . . . .
C42 C 0.55131(14) 0.69052(6) 0.53343(9) 0.0246(3) Uani 1 1 d . . . . .
H42 H 0.487472 0.712560 0.541761 0.029 Uiso 1 1 calc R U . . .
C43 C 0.84357(17) 0.59282(8) 0.49883(10) 0.0374(4) Uani 1 1 d . . . . .
H43A H 0.914209 0.596030 0.542082 0.056 Uiso 1 1 calc R U . . .
H43B H 0.863355 0.606443 0.453626 0.056 Uiso 1 1 calc R U . . .
H43C H 0.818248 0.552767 0.492003 0.056 Uiso 1 1 calc R U . . .
C44 C 0.61988(18) 0.67292(9) 0.67352(10) 0.0399(4) Uani 1 1 d . . . . .
H44A H 0.603907 0.635152 0.691523 0.060 Uiso 1 1 calc R U . . .
H44B H 0.552502 0.698455 0.672275 0.060 Uiso 1 1 calc R U . . .
H44C H 0.693098 0.688667 0.707388 0.060 Uiso 1 1 calc R U . . .
C45 C 0.46903(13) 0.67084(6) 0.31168(8) 0.0227(3) Uani 1 1 d . . . . .
C46 C 0.54844(14) 0.68858(7) 0.27102(8) 0.0259(3) Uani 1 1 d . . . . .
H46 H 0.587625 0.724347 0.283263 0.031 Uiso 1 1 calc R U . . .
C47 C 0.57269(15) 0.65637(8) 0.21358(9) 0.0289(3) Uani 1 1 d . . . . .
C48 C 0.51591(15) 0.60367(8) 0.19588(9) 0.0316(4) Uani 1 1 d . . . . .
H48 H 0.532410 0.580821 0.157488 0.038 Uiso 1 1 calc R U . . .
C49 C 0.43575(15) 0.58425(7) 0.23360(10) 0.0322(4) Uani 1 1 d . . . . .
C50 C 0.41302(14) 0.61808(7) 0.29041(9) 0.0272(3) Uani 1 1 d . . . . .
H50 H 0.357230 0.604711 0.315661 0.033 Uiso 1 1 calc R U . . .
C51 C 0.65749(17) 0.67795(9) 0.17070(10) 0.0373(4) Uani 1 1 d . . . . .
H51A H 0.697464 0.645449 0.154491 0.056 Uiso 1 1 calc R U . . .
H51B H 0.717555 0.702915 0.203211 0.056 Uiso 1 1 calc R U . . .
H51C H 0.612438 0.699476 0.126599 0.056 Uiso 1 1 calc R U . . .
C52 C 0.36996(19) 0.52821(9) 0.21247(13) 0.0480(5) Uani 1 1 d . . . . .
H52A H 0.379740 0.504710 0.257552 0.072 Uiso 1 1 calc R U . . .
H52B H 0.402847 0.507878 0.176324 0.072 Uiso 1 1 calc R U . . .
H52C H 0.284706 0.535787 0.189846 0.072 Uiso 1 1 calc R U . . .
B1 B 0.45232(15) 0.70592(7) 0.38540(9) 0.0218(3) Uani 1 1 d . . . . .

loop_
_atom_site_aniso_label
_atom_site_aniso_U_11
_atom_site_aniso_U_22
_atom_site_aniso_U_33
_atom_site_aniso_U_23
_atom_site_aniso_U_13
_atom_site_aniso_U_12
Zn1 0.02240(11) 0.02574(11) 0.02268(11) 0.00003(8) 0.00747(7) 0.00171(8)
N1 0.0272(7) 0.0341(7) 0.0258(7) 0.0058(6) 0.0054(5) 0.0046(6)
N2 0.0247(7) 0.0287(7) 0.0227(6) 0.0006(5) 0.0072(5) -0.0006(5)
N3 0.0234(6) 0.0305(7) 0.0248(7) 0.0004(5) 0.0043(5) 0.0010(5)
N4 0.0281(7) 0.0282(7) 0.0306(7) 0.0008(6) 0.0113(5) -0.0007(5)
C1 0.0326(9) 0.0301(8) 0.0317(9) -0.0032(7) 0.0119(7) 0.0013(6)
C2 0.0366(9) 0.0267(8) 0.0339(9) 0.0008(7) 0.0122(7) 0.0007(6)
C3 0.0449(10) 0.0226(7) 0.0314(8) 0.0010(6) 0.0159(7) 0.0011(6)
C4 0.0432(10) 0.0355(9) 0.0338(9) 0.0017(7) 0.0130(8) 0.0024(7)
C5 0.0598(13) 0.0400(10) 0.0335(10) -0.0039(8) 0.0137(9) -0.0007(9)
C6 0.0731(15) 0.0360(10) 0.0407(11) -0.0080(8) 0.0286(10) 0.0028(9)
C7 0.0560(13) 0.0459(11) 0.0628(14) -0.0102(10) 0.0363(11) -0.0004(9)
C8 0.0468(11) 0.0359(9) 0.0489(11) -0.0089(8) 0.0211(9) -0.0041(8)
C9 0.0245(8) 0.0449(10) 0.0257(8) 0.0016(7) 0.0035(6) -0.0025(7)
C10 0.0314(8) 0.0343(8) 0.0253(8) -0.0023(7) 0.0081(6) -0.0055(6)
C11 0.0306(8) 0.0278(8) 0.0290(8) 0.0048(6) 0.0080(6) 0.0004(6)
C12 0.0281(8) 0.0272(8) 0.0298(8) 0.0021(6) 0.0074(6) 0.0033(6)
C13 0.0212(8) 0.0358(9) 0.0375(9) 0.0024(7) 0.0087(6) 0.0009(6)
C14 0.0266(8) 0.0338(8) 0.0351(9) 0.0032(7) 0.0145(7) 0.0017(6)
C15 0.0353(9) 0.0373(9) 0.0307(9) 0.0092(7) 0.0130(7) 0.0024(7)
C16 0.0326(9) 0.0431(10) 0.0229(7) 0.0064(7) 0.0072(6) 0.0030(7)
C17 0.0338(9) 0.0432(10) 0.0418(10) 0.0117(8) 0.0086(7) 0.0129(8)
C18 0.0249(8) 0.0369(8) 0.0279(8) 0.0003(7) 0.0105(6) -0.0029(6)
C19 0.0321(9) 0.0446(10) 0.0251(8) 0.0009(7) 0.0007(7) -0.0018(7)
C20 0.0386(10) 0.0310(9) 0.0465(10) -0.0009(8) 0.0137(8) -0.0065(7)
O1 0.057(3) 0.096(3) 0.160(5) 0.066(3) 0.063(3) 0.035(2)
C53 0.072(4) 0.055(4) 0.133(8) -0.030(5) 0.043(4) -0.006(4)
C54 0.064(6) 0.108(8) 0.113(8) -0.051(7) 0.046(6) -0.036(6)
C55 0.056(4) 0.053(4) 0.114(6) 0.033(5) 0.039(4) 0.014(4)
C56 0.072(6) 0.055(4) 0.144(10) 0.054(6) 0.054(6) 0.025(4)
C21 0.0245(7) 0.0234(7) 0.0208(7) -0.0034(6) 0.0073(6) -0.0010(5)
C22 0.0266(8) 0.0254(7) 0.0203(7) -0.0007(6) 0.0076(6) 0.0000(6)
C23 0.0256(8) 0.0290(8) 0.0222(7) -0.0053(6) 0.0067(6) 0.0008(6)
C24 0.0246(8) 0.0312(8) 0.0294(8) -0.0061(6) 0.0110(6) -0.0042(6)
C25 0.0304(8) 0.0246(7) 0.0269(8) -0.0021(6) 0.0120(6) -0.0021(6)
C26 0.0258(8) 0.0257(7) 0.0226(7) 0.0000(6) 0.0066(6) 0.0008(6)
C27 0.0250(8) 0.0422(9) 0.0254(8) -0.0046(7) 0.0049(6) -0.0003(6)
C28 0.0318(9) 0.0337(9) 0.0356(9) 0.0050(7) 0.0133(7) -0.0036(7)
C29 0.0186(7) 0.0255(7) 0.0256(7) 0.0014(6) 0.0090(5) 0.0002(5)
C30 0.0190(7) 0.0287(7) 0.0239(7) 0.0007(6) 0.0084(5) 0.0001(5)
C31 0.0223(7) 0.0287(8) 0.0318(8) -0.0033(6) 0.0127(6) -0.0028(6)
C32 0.0290(8) 0.0238(7) 0.0375(9) 0.0040(7) 0.0153(7) -0.0004(6)
C33 0.0289(8) 0.0312(8) 0.0306(8) 0.0070(7) 0.0108(6) 0.0016(6)
C34 0.0258(8) 0.0279(8) 0.0249(7) 0.0005(6) 0.0069(6) -0.0021(6)
C35 0.0356(9) 0.0308(8) 0.0389(9) -0.0071(7) 0.0127(7) -0.0037(7)
C36 0.0497(11) 0.0364(9) 0.0348(10) 0.0119(8) 0.0068(8) 0.0037(8)
C37 0.0231(7) 0.0240(7) 0.0224(7) 0.0016(6) 0.0060(6) -0.0026(5)
C38 0.0282(8) 0.0284(8) 0.0225(7) 0.0037(6) 0.0090(6) 0.0004(6)
C39 0.0266(8) 0.0300(8) 0.0307(8) 0.0067(7) 0.0091(6) 0.0029(6)
C40 0.0276(8) 0.0347(8) 0.0246(8) 0.0078(7) 0.0017(6) 0.0020(6)
C41 0.0322(8) 0.0302(8) 0.0215(7) 0.0019(6) 0.0062(6) -0.0015(6)
C42 0.0241(7) 0.0255(7) 0.0241(7) -0.0003(6) 0.0066(6) -0.0006(6)
C43 0.0340(9) 0.0433(10) 0.0368(9) 0.0111(8) 0.0128(7) 0.0120(7)
C44 0.0480(11) 0.0483(11) 0.0227(8) 0.0044(7) 0.0083(7) 0.0079(8)
C45 0.0221(7) 0.0263(7) 0.0184(7) 0.0024(6) 0.0033(5) 0.0024(6)
C46 0.0248(8) 0.0305(8) 0.0213(7) 0.0019(6) 0.0048(6) 0.0005(6)
C47 0.0261(8) 0.0381(9) 0.0225(7) 0.0042(6) 0.0067(6) 0.0067(6)
C48 0.0309(9) 0.0370(9) 0.0264(8) -0.0053(7) 0.0069(6) 0.0078(7)
C49 0.0291(8) 0.0311(8) 0.0355(9) -0.0065(7) 0.0076(7) 0.0021(6)
C50 0.0255(8) 0.0285(8) 0.0285(8) -0.0012(6) 0.0088(6) 0.0011(6)
C51 0.0391(10) 0.0471(10) 0.0305(9) 0.0026(8) 0.0176(7) 0.0049(8)
C52 0.0457(11) 0.0383(10) 0.0645(14) -0.0218(10) 0.0227(10) -0.0060(8)
B1 0.0218(8) 0.0247(8) 0.0193(8) 0.0007(6) 0.0061(6) -0.0007(6)

loop_
_atom_type_symbol
_atom_type_description
_atom_type_scat_dispersion_real
_atom_type_scat_dispersion_imag
_atom_type_scat_source
C C 0.0181 0.0091 'International Tables Vol C Tables 4.2.6.8 and 6.1.1.4'
H H 0.0000 0.0000 'International Tables Vol C Tables 4.2.6.8 and 6.1.1.4'
B B 0.0090 0.0039 'International Tables Vol C Tables 4.2.6.8 and 6.1.1.4'
N N 0.0311 0.0180 'International Tables Vol C Tables 4.2.6.8 and 6.1.1.4'
O O 0.0492 0.0322 'International Tables Vol C Tables 4.2.6.8 and 6.1.1.4'
Zn Zn -1.5491 0.6778 'International Tables Vol C Tables 4.2.6.8 and 6.1.1.4'

loop_
_geom_angle_atom_site_label_1
_geom_angle_atom_site_label_2
_geom_angle_atom_site_label_3
_geom_angle
_geom_angle_site_symmetry_1
_geom_angle_site_symmetry_3
_geom_angle_publ_flag
N2 Zn1 N1 80.38(5) . . ?
N2 Zn1 N3 81.38(5) . . ?
N3 Zn1 N1 132.90(5) . . ?
N4 Zn1 N1 80.77(6) . . ?
N4 Zn1 N2 133.13(5) . . ?
N4 Zn1 N3 80.89(5) . . ?
C1 Zn1 N1 116.51(6) . . ?
C1 Zn1 N2 108.33(6) . . ?
C1 Zn1 N3 110.41(6) . . ?
C1 Zn1 N4 118.50(6) . . ?
C9 N1 Zn1 108.80(10) . . ?
C16 N1 Zn1 105.30(10) . . ?
C16 N1 C9 110.77(14) . . ?
C16 N1 C17 110.41(14) . . ?
C17 N1 Zn1 111.70(11) . . ?
C17 N1 C9 109.78(14) . . ?
C10 N2 Zn1 105.89(10) . . ?
C10 N2 C11 110.49(13) . . ?
C10 N2 C18 110.48(13) . . ?
C11 N2 Zn1 108.55(10) . . ?
C18 N2 Zn1 111.50(10) . . ?
C18 N2 C11 109.86(13) . . ?
C12 N3 Zn1 105.62(9) . . ?
C12 N3 C13 109.82(13) . . ?
C12 N3 C19 110.99(13) . . ?
C13 N3 Zn1 109.02(10) . . ?
C19 N3 Zn1 111.19(11) . . ?
C19 N3 C13 110.09(13) . . ?
C14 N4 Zn1 105.28(10) . . ?
C14 N4 C15 109.73(13) . . ?
C15 N4 Zn1 109.24(10) . . ?
C20 N4 Zn1 112.11(11) . . ?
C20 N4 C14 110.63(14) . . ?
C20 N4 C15 109.75(14) . . ?
C2 C1 Zn1 166.01(16) . . ?
C1 C2 C3 178.87(18) . . ?
C4 C3 C2 120.16(17) . . ?
C8 C3 C2 121.13(17) . . ?
C8 C3 C4 118.71(17) . . ?
C3 C4 H4 119.8 . . ?
C5 C4 C3 120.35(19) . . ?
C5 C4 H4 119.8 . . ?
C4 C5 H5 119.8 . . ?
C4 C5 C6 120.5(2) . . ?
C6 C5 H5 119.8 . . ?
C5 C6 H6 120.3 . . ?
C7 C6 C5 119.50(19) . . ?
C7 C6 H6 120.3 . . ?
C6 C7 H7 119.7 . . ?
C6 C7 C8 120.5(2) . . ?
C8 C7 H7 119.7 . . ?
C3 C8 C7 120.4(2) . . ?
C3 C8 H8 119.8 . . ?
C7 C8 H8 119.8 . . ?
N1 C9 H9A 109.5 . . ?
N1 C9 H9B 109.5 . . ?
N1 C9 C10 110.85(13) . . ?
H9A C9 H9B 108.1 . . ?
C10 C9 H9A 109.5 . . ?
C10 C9 H9B 109.5 . . ?
N2 C10 C9 110.61(14) . . ?
N2 C10 H10A 109.5 . . ?
N2 C10 H10B 109.5 . . ?
C9 C10 H10A 109.5 . . ?
C9 C10 H10B 109.5 . . ?
H10A C10 H10B 108.1 . . ?
N2 C11 H11A 109.5 . . ?
N2 C11 H11B 109.5 . . ?
N2 C11 C12 110.80(13) . . ?
H11A C11 H11B 108.1 . . ?
C12 C11 H11A 109.5 . . ?
C12 C11 H11B 109.5 . . ?
N3 C12 C11 111.05(13) . . ?
N3 C12 H12A 109.4 . . ?
N3 C12 H12B 109.4 . . ?
C11 C12 H12A 109.4 . . ?
C11 C12 H12B 109.4 . . ?
H12A C12 H12B 108.0 . . ?
N3 C13 H13A 109.6 . . ?
N3 C13 H13B 109.6 . . ?
N3 C13 C14 110.29(13) . . ?
H13A C13 H13B 108.1 . . ?
C14 C13 H13A 109.6 . . ?
C14 C13 H13B 109.6 . . ?
N4 C14 C13 110.46(14) . . ?
N4 C14 H14A 109.6 . . ?
N4 C14 H14B 109.6 . . ?
C13 C14 H14A 109.6 . . ?
C13 C14 H14B 109.6 . . ?
H14A C14 H14B 108.1 . . ?
N4 C15 H15A 109.5 . . ?
N4 C15 H15B 109.5 . . ?
N4 C15 C16 110.59(14) . . ?
H15A C15 H15B 108.1 . . ?
C16 C15 H15A 109.5 . . ?
C16 C15 H15B 109.5 . . ?
N1 C16 C15 110.82(14) . . ?
N1 C16 H16A 109.5 . . ?
N1 C16 H16B 109.5 . . ?
C15 C16 H16A 109.5 . . ?
C15 C16 H16B 109.5 . . ?
H16A C16 H16B 108.1 . . ?
N1 C17 H17A 109.5 . . ?
N1 C17 H17B 109.5 . . ?
N1 C17 H17C 109.5 . . ?
H17A C17 H17B 109.5 . . ?
H17A C17 H17C 109.5 . . ?
H17B C17 H17C 109.5 . . ?
N2 C18 H18A 109.5 . . ?
N2 C18 H18B 109.5 . . ?
N2 C18 H18C 109.5 . . ?
H18A C18 H18B 109.5 . . ?
H18A C18 H18C 109.5 . . ?
H18B C18 H18C 109.5 . . ?
N3 C19 H19A 109.5 . . ?
N3 C19 H19B 109.5 . . ?
N3 C19 H19C 109.5 . . ?
H19A C19 H19B 109.5 . . ?
H19A C19 H19C 109.5 . . ?
H19B C19 H19C 109.5 . . ?
N4 C20 H20A 109.5 . . ?
N4 C20 H20B 109.5 . . ?
N4 C20 H20C 109.5 . . ?
H20A C20 H20B 109.5 . . ?
H20A C20 H20C 109.5 . . ?
H20B C20 H20C 109.5 . . ?
C56 O1 C53 101.1(7) . . ?
O1 C53 H53A 109.7 . . ?
O1 C53 H53B 109.7 . . ?
H53A C53 H53B 108.2 . . ?
C54 C53 O1 109.7(8) . . ?
C54 C53 H53A 109.7 . . ?
C54 C53 H53B 109.7 . . ?
C53 C54 H54A 110.9 . . ?
C53 C54 H54B 110.9 . . ?
C53 C54 C55 104.5(9) . . ?
H54A C54 H54B 108.9 . . ?
C55 C54 H54A 110.9 . . ?
C55 C54 H54B 110.9 . . ?
C54 C55 H55A 112.3 . . ?
C54 C55 H55B 112.3 . . ?
H55A C55 H55B 109.9 . . ?
C56 C55 C54 97.2(8) . . ?
C56 C55 H55A 112.3 . . ?
C56 C55 H55B 112.3 . . ?
O1 C56 C55 115.0(8) . . ?
O1 C56 H56A 108.5 . . ?
O1 C56 H56B 108.5 . . ?
C55 C56 H56A 108.5 . . ?
C55 C56 H56B 108.5 . . ?
H56A C56 H56B 107.5 . . ?
C22 C21 B1 120.19(13) . . ?
C26 C21 C22 115.02(14) . . ?
C26 C21 B1 124.07(14) . . ?
C21 C22 H22 118.4 . . ?
C23 C22 C21 123.28(15) . . ?
C23 C22 H22 118.4 . . ?
C22 C23 C24 119.12(15) . . ?
C22 C23 C27 121.22(15) . . ?
C24 C23 C27 119.56(15) . . ?
C23 C24 H24 120.0 . . ?
C25 C24 C23 119.96(15) . . ?
C25 C24 H24 120.0 . . ?
C24 C25 C26 119.18(15) . . ?
C24 C25 C28 120.61(15) . . ?
C26 C25 C28 120.21(15) . . ?
C21 C26 H26 118.3 . . ?
C25 C26 C21 123.33(15) . . ?
C25 C26 H26 118.3 . . ?
C23 C27 H27A 109.5 . . ?
C23 C27 H27B 109.5 . . ?
C23 C27 H27C 109.5 . . ?
H27A C27 H27B 109.5 . . ?
H27A C27 H27C 109.5 . . ?
H27B C27 H27C 109.5 . . ?
C25 C28 H28A 109.5 . . ?
C25 C28 H28B 109.5 . . ?
C25 C28 H28C 109.5 . . ?
H28A C28 H28B 109.5 . . ?
H28A C28 H28C 109.5 . . ?
H28B C28 H28C 109.5 . . ?
C30 C29 C34 115.16(14) . . ?
C30 C29 B1 124.22(13) . . ?
C34 C29 B1 120.57(13) . . ?
C29 C30 H30 118.4 . . ?
C29 C30 C31 123.17(14) . . ?
C31 C30 H30 118.4 . . ?
C30 C31 C35 121.26(15) . . ?
C32 C31 C30 118.84(15) . . ?
C32 C31 C35 119.85(15) . . ?
C31 C32 H32 119.6 . . ?
C31 C32 C33 120.71(15) . . ?
C33 C32 H32 119.6 . . ?
C32 C33 C36 121.11(16) . . ?
C34 C33 C32 118.22(15) . . ?
C34 C33 C36 120.66(16) . . ?
C29 C34 H34 118.1 . . ?
C33 C34 C29 123.86(15) . . ?
C33 C34 H34 118.1 . . ?
C31 C35 H35A 109.5 . . ?
C31 C35 H35B 109.5 . . ?
C31 C35 H35C 109.5 . . ?
H35A C35 H35B 109.5 . . ?
H35A C35 H35C 109.5 . . ?
H35B C35 H35C 109.5 . . ?
C33 C36 H36A 109.5 . . ?
C33 C36 H36B 109.5 . . ?
C33 C36 H36C 109.5 . . ?
H36A C36 H36B 109.5 . . ?
H36A C36 H36C 109.5 . . ?
H36B C36 H36C 109.5 . . ?
C38 C37 C42 115.10(14) . . ?
C38 C37 B1 121.94(14) . . ?
C42 C37 B1 122.91(14) . . ?
C37 C38 H38 118.2 . . ?
C39 C38 C37 123.67(15) . . ?
C39 C38 H38 118.2 . . ?
C38 C39 C43 120.08(16) . . ?
C40 C39 C38 118.48(15) . . ?
C40 C39 C43 121.33(15) . . ?
C39 C40 H40 119.6 . . ?
C39 C40 C41 120.80(15) . . ?
C41 C40 H40 119.6 . . ?
C40 C41 C42 118.91(15) . . ?
C40 C41 C44 120.07(15) . . ?
C42 C41 C44 120.97(16) . . ?
C37 C42 H42 118.5 . . ?
C41 C42 C37 122.99(15) . . ?
C41 C42 H42 118.5 . . ?
C39 C43 H43A 109.5 . . ?
C39 C43 H43B 109.5 . . ?
C39 C43 H43C 109.5 . . ?
H43A C43 H43B 109.5 . . ?
H43A C43 H43C 109.5 . . ?
H43B C43 H43C 109.5 . . ?
C41 C44 H44A 109.5 . . ?
C41 C44 H44B 109.5 . . ?
C41 C44 H44C 109.5 . . ?
H44A C44 H44B 109.5 . . ?
H44A C44 H44C 109.5 . . ?
H44B C44 H44C 109.5 . . ?
C46 C45 B1 122.71(14) . . ?
C50 C45 C46 115.64(14) . . ?
C50 C45 B1 121.36(14) . . ?
C45 C46 H46 118.3 . . ?
C47 C46 C45 123.31(15) . . ?
C47 C46 H46 118.3 . . ?
C46 C47 C48 118.43(16) . . ?
C46 C47 C51 121.15(16) . . ?
C48 C47 C51 120.42(16) . . ?
C47 C48 H48 119.6 . . ?
C49 C48 C47 120.78(15) . . ?
C49 C48 H48 119.6 . . ?
C48 C49 C50 119.04(16) . . ?
C48 C49 C52 121.02(16) . . ?
C50 C49 C52 119.91(17) . . ?
C45 C50 H50 118.6 . . ?
C49 C50 C45 122.79(16) . . ?
C49 C50 H50 118.6 . . ?
C47 C51 H51A 109.5 . . ?
C47 C51 H51B 109.5 . . ?
C47 C51 H51C 109.5 . . ?
H51A C51 H51B 109.5 . . ?
H51A C51 H51C 109.5 . . ?
H51B C51 H51C 109.5 . . ?
C49 C52 H52A 109.5 . . ?
C49 C52 H52B 109.5 . . ?
C49 C52 H52C 109.5 . . ?
H52A C52 H52B 109.5 . . ?
H52A C52 H52C 109.5 . . ?
H52B C52 H52C 109.5 . . ?
C29 B1 C21 109.67(12) . . ?
C37 B1 C21 111.15(12) . . ?
C37 B1 C29 111.82(12) . . ?
C45 B1 C21 106.19(12) . . ?
C45 B1 C29 110.88(12) . . ?
C45 B1 C37 106.95(12) . . ?

loop_
_geom_bond_atom_site_label_1
_geom_bond_atom_site_label_2
_geom_bond_distance
_geom_bond_site_symmetry_2
_geom_bond_publ_flag
Zn1 N1 2.2217(14) . ?
Zn1 N2 2.1983(14) . ?
Zn1 N3 2.2026(14) . ?
Zn1 N4 2.1846(14) . ?
Zn1 C1 1.9534(17) . ?
N1 C9 1.487(2) . ?
N1 C16 1.472(2) . ?
N1 C17 1.481(2) . ?
N2 C10 1.475(2) . ?
N2 C11 1.487(2) . ?
N2 C18 1.479(2) . ?
N3 C12 1.475(2) . ?
N3 C13 1.490(2) . ?
N3 C19 1.477(2) . ?
N4 C14 1.481(2) . ?
N4 C15 1.487(2) . ?
N4 C20 1.477(2) . ?
C1 C2 1.207(3) . ?
C2 C3 1.442(2) . ?
C3 C4 1.400(3) . ?
C3 C8 1.389(3) . ?
C4 H4 0.9500 . ?
C4 C5 1.382(3) . ?
C5 H5 0.9500 . ?
C5 C6 1.385(3) . ?
C6 H6 0.9500 . ?
C6 C7 1.379(3) . ?
C7 H7 0.9500 . ?
C7 C8 1.389(3) . ?
C8 H8 0.9500 . ?
C9 H9A 0.9900 . ?
C9 H9B 0.9900 . ?
C9 C10 1.512(2) . ?
C10 H10A 0.9900 . ?
C10 H10B 0.9900 . ?
C11 H11A 0.9900 . ?
C11 H11B 0.9900 . ?
C11 C12 1.522(2) . ?
C12 H12A 0.9900 . ?
C12 H12B 0.9900 . ?
C13 H13A 0.9900 . ?
C13 H13B 0.9900 . ?
C13 C14 1.513(2) . ?
C14 H14A 0.9900 . ?
C14 H14B 0.9900 . ?
C15 H15A 0.9900 . ?
C15 H15B 0.9900 . ?
C15 C16 1.510(2) . ?
C16 H16A 0.9900 . ?
C16 H16B 0.9900 . ?
C17 H17A 0.9800 . ?
C17 H17B 0.9800 . ?
C17 H17C 0.9800 . ?
C18 H18A 0.9800 . ?
C18 H18B 0.9800 . ?
C18 H18C 0.9800 . ?
C19 H19A 0.9800 . ?
C19 H19B 0.9800 . ?
C19 H19C 0.9800 . ?
C20 H20A 0.9800 . ?
C20 H20B 0.9800 . ?
C20 H20C 0.9800 . ?
O1 C53 1.473(10) . ?
O1 C56 1.373(12) . ?
C53 H53A 0.9900 . ?
C53 H53B 0.9900 . ?
C53 C54 1.356(14) . ?
C54 H54A 0.9900 . ?
C54 H54B 0.9900 . ?
C54 C55 1.572(13) . ?
C55 H55A 0.9900 . ?
C55 H55B 0.9900 . ?
C55 C56 1.511(13) . ?
C56 H56A 0.9900 . ?
C56 H56B 0.9900 . ?
C21 C22 1.411(2) . ?
C21 C26 1.401(2) . ?
C21 B1 1.664(2) . ?
C22 H22 0.9500 . ?
C22 C23 1.391(2) . ?
C23 C24 1.396(2) . ?
C23 C27 1.513(2) . ?
C24 H24 0.9500 . ?
C24 C25 1.391(2) . ?
C25 C26 1.398(2) . ?
C25 C28 1.512(2) . ?
C26 H26 0.9500 . ?
C27 H27A 0.9800 . ?
C27 H27B 0.9800 . ?
C27 H27C 0.9800 . ?
C28 H28A 0.9800 . ?
C28 H28B 0.9800 . ?
C28 H28C 0.9800 . ?
C29 C30 1.398(2) . ?
C29 C34 1.406(2) . ?
C29 B1 1.652(2) . ?
C30 H30 0.9500 . ?
C30 C31 1.399(2) . ?
C31 C32 1.391(2) . ?
C31 C35 1.509(2) . ?
C32 H32 0.9500 . ?
C32 C33 1.395(2) . ?
C33 C34 1.391(2) . ?
C33 C36 1.513(2) . ?
C34 H34 0.9500 . ?
C35 H35A 0.9800 . ?
C35 H35B 0.9800 . ?
C35 H35C 0.9800 . ?
C36 H36A 0.9800 . ?
C36 H36B 0.9800 . ?
C36 H36C 0.9800 . ?
C37 C38 1.400(2) . ?
C37 C42 1.410(2) . ?
C37 B1 1.650(2) . ?
C38 H38 0.9500 . ?
C38 C39 1.400(2) . ?
C39 C40 1.386(2) . ?
C39 C43 1.509(2) . ?
C40 H40 0.9500 . ?
C40 C41 1.391(2) . ?
C41 C42 1.397(2) . ?
C41 C44 1.509(2) . ?
C42 H42 0.9500 . ?
C43 H43A 0.9800 . ?
C43 H43B 0.9800 . ?
C43 H43C 0.9800 . ?
C44 H44A 0.9800 . ?
C44 H44B 0.9800 . ?
C44 H44C 0.9800 . ?
C45 C46 1.404(2) . ?
C45 C50 1.401(2) . ?
C45 B1 1.649(2) . ?
C46 H46 0.9500 . ?
C46 C47 1.394(2) . ?
C47 C48 1.394(3) . ?
C47 C51 1.511(2) . ?
C48 H48 0.9500 . ?
C48 C49 1.385(3) . ?
C49 C50 1.398(2) . ?
C49 C52 1.514(3) . ?
C50 H50 0.9500 . ?
C51 H51A 0.9800 . ?
C51 H51B 0.9800 . ?
C51 H51C 0.9800 . ?
C52 H52A 0.9800 . ?
C52 H52B 0.9800 . ?
C52 H52C 0.9800 . ?

loop_
_geom_torsion_atom_site_label_1
_geom_torsion_atom_site_label_2
_geom_torsion_atom_site_label_3
_geom_torsion_atom_site_label_4
_geom_torsion
_geom_torsion_site_symmetry_1
_geom_torsion_site_symmetry_2
_geom_torsion_site_symmetry_3
_geom_torsion_site_symmetry_4
_geom_torsion_publ_flag
Zn1 N1 C9 C10 -30.01(16) . . . . ?
Zn1 N1 C16 C15 -46.10(15) . . . . ?
Zn1 N2 C10 C9 -47.96(15) . . . . ?
Zn1 N2 C11 C12 -32.03(15) . . . . ?
Zn1 N3 C12 C11 -45.42(14) . . . . ?
Zn1 N3 C13 C14 -29.54(16) . . . . ?
Zn1 N4 C14 C13 -48.87(15) . . . . ?
Zn1 N4 C15 C16 -32.45(17) . . . . ?
N1 C9 C10 N2 53.97(18) . . . . ?
N2 C11 C12 N3 53.99(18) . . . . ?
N3 C13 C14 N4 54.18(18) . . . . ?
N4 C15 C16 N1 54.65(19) . . . . ?
C2 C3 C4 C5 179.31(17) . . . . ?
C2 C3 C8 C7 179.13(18) . . . . ?
C3 C4 C5 C6 1.1(3) . . . . ?
C4 C3 C8 C7 -0.9(3) . . . . ?
C4 C5 C6 C7 0.0(3) . . . . ?
C5 C6 C7 C8 -1.5(3) . . . . ?
C6 C7 C8 C3 2.0(3) . . . . ?
C8 C3 C4 C5 -0.6(3) . . . . ?
C9 N1 C16 C15 -163.57(13) . . . . ?
C10 N2 C11 C12 83.67(16) . . . . ?
C11 N2 C10 C9 -165.31(13) . . . . ?
C12 N3 C13 C14 85.74(16) . . . . ?
C13 N3 C12 C11 -162.84(13) . . . . ?
C14 N4 C15 C16 82.49(17) . . . . ?
C15 N4 C14 C13 -166.31(13) . . . . ?
C16 N1 C9 C10 85.29(16) . . . . ?
C17 N1 C9 C10 -152.52(15) . . . . ?
C17 N1 C16 C15 74.62(18) . . . . ?
C18 N2 C10 C9 72.90(17) . . . . ?
C18 N2 C11 C12 -154.18(13) . . . . ?
C19 N3 C12 C11 75.20(17) . . . . ?
C19 N3 C13 C14 -151.77(14) . . . . ?
C20 N4 C14 C13 72.45(18) . . . . ?
C20 N4 C15 C16 -155.74(15) . . . . ?
O1 C53 C54 C55 37.1(9) . . . . ?
C53 O1 C56 C55 13.1(9) . . . . ?
C53 C54 C55 C56 -25.7(9) . . . . ?
C54 C55 C56 O1 6.7(10) . . . . ?
C56 O1 C53 C54 -32.0(9) . . . . ?
C21 C22 C23 C24 3.0(2) . . . . ?
C21 C22 C23 C27 -173.21(14) . . . . ?
C22 C21 C26 C25 0.6(2) . . . . ?
C22 C21 B1 C29 51.17(18) . . . . ?
C22 C21 B1 C37 175.33(13) . . . . ?
C22 C21 B1 C45 -68.70(17) . . . . ?
C22 C23 C24 C25 -0.1(2) . . . . ?
C23 C24 C25 C26 -2.4(2) . . . . ?
C23 C24 C25 C28 177.12(15) . . . . ?
C24 C25 C26 C21 2.1(2) . . . . ?
C26 C21 C22 C23 -3.2(2) . . . . ?
C26 C21 B1 C29 -139.10(14) . . . . ?
C26 C21 B1 C37 -14.9(2) . . . . ?
C26 C21 B1 C45 101.03(16) . . . . ?
C27 C23 C24 C25 176.23(15) . . . . ?
C28 C25 C26 C21 -177.40(15) . . . . ?
C29 C30 C31 C32 -0.2(2) . . . . ?
C29 C30 C31 C35 177.40(15) . . . . ?
C30 C29 C34 C33 -2.2(2) . . . . ?
C30 C29 B1 C21 99.31(16) . . . . ?
C30 C29 B1 C37 -24.5(2) . . . . ?
C30 C29 B1 C45 -143.73(14) . . . . ?
C30 C31 C32 C33 -0.7(2) . . . . ?
C31 C32 C33 C34 0.1(2) . . . . ?
C31 C32 C33 C36 178.90(16) . . . . ?
C32 C33 C34 C29 1.4(3) . . . . ?
C34 C29 C30 C31 1.6(2) . . . . ?
C34 C29 B1 C21 -77.71(17) . . . . ?
C34 C29 B1 C37 158.52(14) . . . . ?
C34 C29 B1 C45 39.25(19) . . . . ?
C35 C31 C32 C33 -178.34(15) . . . . ?
C36 C33 C34 C29 -177.37(16) . . . . ?
C37 C38 C39 C40 0.8(2) . . . . ?
C37 C38 C39 C43 177.16(16) . . . . ?
C38 C37 C42 C41 -1.9(2) . . . . ?
C38 C37 B1 C21 130.75(15) . . . . ?
C38 C37 B1 C29 -106.31(16) . . . . ?
C38 C37 B1 C45 15.26(19) . . . . ?
C38 C39 C40 C41 0.0(3) . . . . ?
C39 C40 C41 C42 -1.6(3) . . . . ?
C39 C40 C41 C44 175.67(17) . . . . ?
C40 C41 C42 C37 2.7(2) . . . . ?
C42 C37 C38 C39 0.1(2) . . . . ?
C42 C37 B1 C21 -46.58(19) . . . . ?
C42 C37 B1 C29 76.36(18) . . . . ?
C42 C37 B1 C45 -162.07(14) . . . . ?
C43 C39 C40 C41 -176.33(17) . . . . ?
C44 C41 C42 C37 -174.63(16) . . . . ?
C45 C46 C47 C48 -0.4(2) . . . . ?
C45 C46 C47 C51 178.98(15) . . . . ?
C46 C45 C50 C49 1.3(2) . . . . ?
C46 C45 B1 C21 155.45(14) . . . . ?
C46 C45 B1 C29 36.38(19) . . . . ?
C46 C45 B1 C37 -85.78(17) . . . . ?
C46 C47 C48 C49 1.1(2) . . . . ?
C47 C48 C49 C50 -0.5(3) . . . . ?
C47 C48 C49 C52 177.45(17) . . . . ?
C48 C49 C50 C45 -0.7(3) . . . . ?
C50 C45 C46 C47 -0.7(2) . . . . ?
C50 C45 B1 C21 -31.02(18) . . . . ?
C50 C45 B1 C29 -150.10(14) . . . . ?
C50 C45 B1 C37 87.75(16) . . . . ?
C51 C47 C48 C49 -178.33(16) . . . . ?
C52 C49 C50 C45 -178.74(17) . . . . ?
B1 C21 C22 C23 167.40(14) . . . . ?
B1 C21 C26 C25 -169.60(14) . . . . ?
B1 C29 C30 C31 -175.59(14) . . . . ?
B1 C29 C34 C33 175.09(15) . . . . ?
B1 C37 C38 C39 -177.41(15) . . . . ?
B1 C37 C42 C41 175.63(14) . . . . ?
B1 C45 C46 C47 173.14(14) . . . . ?
B1 C45 C50 C49 -172.64(15) . . . . ?
